data_4108178
loop_
_publ_author_name
'Jeremiah J. Scepaniak'
'Meita D. Fulton'
'Ranko P. Bontchev'
'Eileen N. Duesler'
'Martin L. Kirk'
'Jeremy M. Smith'

_publ_section_title
;
 Structural and Spectroscopic Characterization of an Electrophilic Iron
 Nitrido Complex
;
_journal_name_full 'Journal of the American Chemical Society'
_journal_page_first 10515
_journal_page_last 10517
_journal_paper_doi 10.1021/ja8027372
_journal_volume 130
_journal_year 2008
_chemical_formula_moiety 'C27 H38 B Fe N7, C2 H3 N'
_chemical_formula_sum 'C29 H41 B Fe N8'
_chemical_formula_weight 568.36
_chemical_name_systematic
;
 ?
;
_space_group_IT_number 61
_symmetry_cell_setting orthorhombic
_symmetry_space_group_name_Hall '-P 2ac 2ab'
_symmetry_space_group_name_H-M 'P b c a'
_atom_sites_solution_hydrogens geom
_atom_sites_solution_primary direct
_atom_sites_solution_secondary difmap
_audit_creation_method SHELXL-97
_cell_angle_alpha 90.00
_cell_angle_beta 90.00
_cell_angle_gamma 90.00
_cell_formula_units_Z 8
_cell_length_a 18.1318(6)
_cell_length_b 18.1789(6)
_cell_length_c 18.3767(6)
_cell_measurement_reflns_used 8356
_cell_measurement_temperature 223(2)
_cell_measurement_theta_max 31.38
_cell_measurement_theta_min 2.51
_cell_volume 6057.3(3)
_computing_cell_refinement 'Bruker SMART'
_computing_data_collection 'Bruker SMART'
_computing_data_reduction 'Bruker SAINT'
_computing_molecular_graphics 'Bruker SHELXTL'
_computing_publication_material 'Bruker SHELXTL'
_computing_structure_refinement 'SHELXL-97 (Sheldrick, 1997)'
_computing_structure_solution 'SHELXS-97 (Sheldrick, 1990)'
_diffrn_ambient_temperature 223(2)
_diffrn_measured_fraction_theta_full 0.999
_diffrn_measured_fraction_theta_max 0.976
_diffrn_measurement_device_type 'CCD area detector'
_diffrn_measurement_method 'phi and omega scans'
_diffrn_radiation_monochromator graphite
_diffrn_radiation_source 'fine-focus sealed tube'
_diffrn_radiation_type MoK\a
_diffrn_radiation_wavelength 0.71073
_diffrn_reflns_av_R_equivalents 0.0605
_diffrn_reflns_av_sigmaI/netI 0.0256
_diffrn_reflns_limit_h_max 26
_diffrn_reflns_limit_h_min -26
_diffrn_reflns_limit_k_max 26
_diffrn_reflns_limit_k_min -26
_diffrn_reflns_limit_l_max 27
_diffrn_reflns_limit_l_min -23
_diffrn_reflns_number 177688
_diffrn_reflns_theta_full 31.00
_diffrn_reflns_theta_max 32.23
_diffrn_reflns_theta_min 2.74
_exptl_absorpt_coefficient_mu 0.530
_exptl_absorpt_correction_T_max 0.846
_exptl_absorpt_correction_T_min 0.745
_exptl_absorpt_correction_type multi-scan
_exptl_absorpt_process_details Bruker,SADABS
_exptl_crystal_colour 'dark red'
_exptl_crystal_density_diffrn 1.246
_exptl_crystal_description prism
_exptl_crystal_F_000 2416
_exptl_crystal_size_max 0.53
_exptl_crystal_size_mid 0.46
_exptl_crystal_size_min 0.32
_refine_diff_density_max 0.319
_refine_diff_density_min -0.308
_refine_diff_density_rms 0.052
_refine_ls_extinction_method none
_refine_ls_goodness_of_fit_ref 1.000
_refine_ls_hydrogen_treatment noref
_refine_ls_matrix_type full
_refine_ls_number_parameters 363
_refine_ls_number_reflns 10471
_refine_ls_number_restraints 0
_refine_ls_restrained_S_all 1.000
_refine_ls_R_factor_all 0.0632
_refine_ls_R_factor_gt 0.0378
_refine_ls_shift/su_max 0.002
_refine_ls_shift/su_mean 0.000
_refine_ls_structure_factor_coef Fsqd
_refine_ls_weighting_details 'calc w=1/[\s^2^(Fo^2^)+(0.0508P)^2^+2.3605P] where P=(Fo^2^+2Fc^2^)/3'
_refine_ls_weighting_scheme calc
_refine_ls_wR_factor_gt 0.0953
_refine_ls_wR_factor_ref 0.1108
_reflns_number_gt 7557
_reflns_number_total 10471
_reflns_threshold_expression >2sigma(I)
_cod_data_source_file ja8027372-file002.cif
_cod_data_source_block js82
_cod_database_code 4108178

loop_
_symmetry_equiv_pos_as_xyz
'x, y, z'
'-x+1/2, -y, z+1/2'
'-x, y+1/2, -z+1/2'
'x+1/2, -y+1/2, -z'
'-x, -y, -z'
'x-1/2, y, -z-1/2'
'x, -y-1/2, z-1/2'
'-x-1/2, y-1/2, z'

loop_
_atom_site_label
_atom_site_type_symbol
_atom_site_fract_x
_atom_site_fract_y
_atom_site_fract_z
_atom_site_U_iso_or_equiv
_atom_site_adp_type
_atom_site_occupancy
_atom_site_symmetry_multiplicity
_atom_site_calc_flag
_atom_site_refinement_flags
Fe Fe 0.955530(10) 0.225585(10) 0.547048(10) 0.02364(6) Uani 1 1 d .
B B 1.04670(8) 0.35654(8) 0.57362(8) 0.0238(2) Uani 1 1 d .
C1 C 1.07765(8) 0.36717(8) 0.43038(8) 0.0313(3) Uani 1 1 d .
H1 H 1.1110 0.4068 0.4310 0.038 Uiso 1 1 calc R
C2 C 1.05757(8) 0.32822(8) 0.37150(8) 0.0339(3) Uani 1 1 d .
H2 H 1.0740 0.3358 0.3236 0.041 Uiso 1 1 calc R
C3 C 0.99907(7) 0.27999(7) 0.46789(7) 0.0248(2) Uani 1 1 d .
C4 C 0.97272(9) 0.21813(8) 0.34736(8) 0.0339(3) Uani 1 1 d .
C5 C 1.00432(11) 0.14288(9) 0.36621(10) 0.0472(4) Uani 1 1 d .
H5A H 1.0575 0.1440 0.3611 0.071 Uiso 1 1 calc R
H5B H 0.9839 0.1062 0.3336 0.071 Uiso 1 1 calc R
H5C H 0.9916 0.1305 0.4160 0.071 Uiso 1 1 calc R
C6 C 0.88984(10) 0.21972(10) 0.35837(9) 0.0433(4) Uani 1 1 d .
H6A H 0.8785 0.2093 0.4089 0.065 Uiso 1 1 calc R
H6B H 0.8669 0.1829 0.3276 0.065 Uiso 1 1 calc R
H6C H 0.8710 0.2680 0.3457 0.065 Uiso 1 1 calc R
C7 C 0.99026(13) 0.23507(11) 0.26771(8) 0.0521(5) Uani 1 1 d .
H7A H 0.9728 0.2840 0.2558 0.078 Uiso 1 1 calc R
H7B H 0.9660 0.1993 0.2367 0.078 Uiso 1 1 calc R
H7C H 1.0432 0.2326 0.2602 0.078 Uiso 1 1 calc R
C8 C 1.15065(8) 0.27317(8) 0.63708(8) 0.0333(3) Uani 1 1 d .
H8 H 1.1868 0.3094 0.6451 0.040 Uiso 1 1 calc R
C9 C 1.15694(9) 0.20131(9) 0.65270(9) 0.0389(3) Uani 1 1 d .
H9 H 1.1979 0.1782 0.6742 0.047 Uiso 1 1 calc R
C10 C 1.04610(7) 0.21856(7) 0.60159(7) 0.0255(2) Uani 1 1 d .
C11 C 1.07686(9) 0.08655(8) 0.63511(9) 0.0373(3) Uani 1 1 d .
C12 C 1.07535(12) 0.05665(9) 0.55745(10) 0.0493(4) Uani 1 1 d .
H12A H 1.0344 0.0784 0.5312 0.074 Uiso 1 1 calc R
H12B H 1.0695 0.0036 0.5587 0.074 Uiso 1 1 calc R
H12C H 1.1212 0.0689 0.5331 0.074 Uiso 1 1 calc R
C13 C 1.13828(12) 0.04876(10) 0.67789(12) 0.0563(5) Uani 1 1 d .
H13A H 1.1849 0.0556 0.6529 0.084 Uiso 1 1 calc R
H13B H 1.1277 -0.0034 0.6818 0.084 Uiso 1 1 calc R
H13C H 1.1413 0.0700 0.7262 0.084 Uiso 1 1 calc R
C14 C 1.00382(10) 0.07341(9) 0.67396(10) 0.0477(4) Uani 1 1 d .
H14A H 1.0081 0.0886 0.7244 0.072 Uiso 1 1 calc R
H14B H 0.9916 0.0215 0.6719 0.072 Uiso 1 1 calc R
H14C H 0.9653 0.1017 0.6504 0.072 Uiso 1 1 calc R
C15 C 0.93442(8) 0.42248(8) 0.63898(8) 0.0311(3) Uani 1 1 d .
H15 H 0.9583 0.4669 0.6506 0.037 Uiso 1 1 calc R
C16 C 0.86402(8) 0.40552(8) 0.65392(8) 0.0354(3) Uani 1 1 d .
H16 H 0.8295 0.4358 0.6776 0.042 Uiso 1 1 calc R
C17 C 0.91448(7) 0.30885(7) 0.59635(7) 0.0250(2) Uani 1 1 d .
C18 C 0.77960(8) 0.29474(9) 0.62989(9) 0.0378(3) Uani 1 1 d .
C19 C 0.79063(10) 0.22046(10) 0.66589(11) 0.0480(4) Uani 1 1 d .
H19A H 0.8271 0.1925 0.6389 0.072 Uiso 1 1 calc R
H19B H 0.7443 0.1938 0.6663 0.072 Uiso 1 1 calc R
H19C H 0.8076 0.2275 0.7155 0.072 Uiso 1 1 calc R
C20 C 0.75166(11) 0.28695(13) 0.55217(11) 0.0581(5) Uani 1 1 d .
H20A H 0.7457 0.3354 0.5308 0.087 Uiso 1 1 calc R
H20B H 0.7046 0.2616 0.5524 0.087 Uiso 1 1 calc R
H20C H 0.7869 0.2589 0.5238 0.087 Uiso 1 1 calc R
C21 C 0.72492(10) 0.33910(12) 0.67551(13) 0.0600(5) Uani 1 1 d .
H21A H 0.7455 0.3475 0.7235 0.090 Uiso 1 1 calc R
H21B H 0.6791 0.3120 0.6799 0.090 Uiso 1 1 calc R
H21C H 0.7155 0.3860 0.6520 0.090 Uiso 1 1 calc R
C22 C 1.08905(7) 0.43087(7) 0.59585(7) 0.0274(2) Uani 1 1 d .
C23 C 1.08983(8) 0.49400(8) 0.55248(8) 0.0332(3) Uani 1 1 d .
H23 H 1.0698 0.4916 0.5054 0.040 Uiso 1 1 calc R
C24 C 1.11930(9) 0.56020(9) 0.57687(12) 0.0463(4) Uani 1 1 d .
H24 H 1.1194 0.6016 0.5462 0.056 Uiso 1 1 calc R
C25 C 1.14835(10) 0.56505(9) 0.64584(12) 0.0540(5) Uani 1 1 d .
H25 H 1.1693 0.6094 0.6620 0.065 Uiso 1 1 calc R
C26 C 1.14666(10) 0.50471(9) 0.69134(11) 0.0497(4) Uani 1 1 d .
H26 H 1.1655 0.5081 0.7389 0.060 Uiso 1 1 calc R
C27 C 1.11692(9) 0.43892(8) 0.66656(8) 0.0370(3) Uani 1 1 d .
H27 H 1.1154 0.3984 0.6983 0.044 Uiso 1 1 calc R
N1 N 0.91033(7) 0.15717(7) 0.53277(7) 0.0368(3) Uani 1 1 d .
N2 N 1.04056(6) 0.33873(6) 0.49011(6) 0.0248(2) Uani 1 1 d .
N3 N 1.00809(7) 0.27468(6) 0.39455(6) 0.0287(2) Uani 1 1 d .
N4 N 1.08152(6) 0.28453(6) 0.60697(6) 0.0252(2) Uani 1 1 d .
N5 N 1.09178(7) 0.16736(6) 0.63134(7) 0.0316(2) Uani 1 1 d .
N6 N 0.96579(6) 0.36304(6) 0.60343(6) 0.0244(2) Uani 1 1 d .
N7 N 0.85163(6) 0.33469(7) 0.62777(6) 0.0297(2) Uani 1 1 d .
N8 N 0.27133(19) 0.47139(17) 0.3844(2) 0.1266(12) Uani 1 1 d .
C28 C 0.27038(14) 0.45186(14) 0.4426(2) 0.0788(8) Uani 1 1 d .
C29 C 0.26771(12) 0.42549(14) 0.51583(16) 0.0739(7) Uani 1 1 d .
H29A H 0.2391 0.3804 0.5176 0.111 Uiso 1 1 calc R
H29B H 0.2448 0.4623 0.5467 0.111 Uiso 1 1 calc R
H29C H 0.3174 0.4159 0.5329 0.111 Uiso 1 1 calc R

loop_
_atom_site_aniso_label
_atom_site_aniso_U_11
_atom_site_aniso_U_22
_atom_site_aniso_U_33
_atom_site_aniso_U_23
_atom_site_aniso_U_13
_atom_site_aniso_U_12
Fe 0.02476(9) 0.02481(9) 0.02134(9) 0.00044(6) -0.00044(6) -0.00408(7)
B 0.0254(6) 0.0251(6) 0.0209(6) 0.0002(5) -0.0017(5) -0.0023(5)
C1 0.0315(7) 0.0359(7) 0.0265(6) 0.0033(5) 0.0038(5) -0.0082(5)
C2 0.0396(7) 0.0402(7) 0.0220(6) 0.0032(5) 0.0052(5) -0.0074(6)
C3 0.0271(6) 0.0275(6) 0.0197(5) -0.0004(4) -0.0007(4) -0.0022(5)
C4 0.0472(8) 0.0328(7) 0.0215(6) -0.0046(5) -0.0017(5) -0.0073(6)
C5 0.0620(11) 0.0362(8) 0.0434(9) -0.0082(7) 0.0025(8) 0.0028(8)
C6 0.0448(9) 0.0489(9) 0.0363(8) -0.0058(7) -0.0112(7) -0.0074(7)
C7 0.0802(13) 0.0552(11) 0.0210(7) -0.0067(6) 0.0012(8) -0.0171(9)
C8 0.0276(6) 0.0358(7) 0.0364(7) -0.0014(6) -0.0088(5) -0.0021(5)
C9 0.0323(7) 0.0385(8) 0.0461(9) 0.0017(7) -0.0127(6) 0.0039(6)
C10 0.0280(6) 0.0260(6) 0.0226(6) 0.0008(4) -0.0008(5) -0.0008(5)
C11 0.0433(8) 0.0255(6) 0.0432(8) 0.0029(6) -0.0055(7) 0.0032(6)
C12 0.0630(11) 0.0329(8) 0.0521(10) -0.0068(7) -0.0033(9) 0.0073(8)
C13 0.0617(12) 0.0355(8) 0.0718(13) 0.0091(8) -0.0189(10) 0.0098(8)
C14 0.0562(10) 0.0313(8) 0.0555(10) 0.0097(7) 0.0030(8) -0.0028(7)
C15 0.0347(7) 0.0280(6) 0.0306(7) -0.0029(5) 0.0008(5) 0.0011(5)
C16 0.0355(7) 0.0334(7) 0.0373(8) -0.0046(6) 0.0057(6) 0.0036(6)
C17 0.0243(6) 0.0288(6) 0.0218(5) 0.0029(5) 0.0005(4) -0.0023(5)
C18 0.0264(6) 0.0455(8) 0.0416(8) 0.0012(7) 0.0066(6) -0.0032(6)
C19 0.0409(9) 0.0472(9) 0.0559(11) 0.0073(8) 0.0115(8) -0.0105(7)
C20 0.0349(8) 0.0849(15) 0.0544(11) 0.0042(10) -0.0088(8) -0.0120(9)
C21 0.0355(9) 0.0608(12) 0.0835(15) -0.0033(10) 0.0246(9) -0.0009(8)
C22 0.0245(6) 0.0277(6) 0.0300(6) -0.0009(5) -0.0025(5) -0.0022(5)
C23 0.0290(6) 0.0290(6) 0.0416(8) 0.0031(6) -0.0011(6) -0.0011(5)
C24 0.0387(8) 0.0259(7) 0.0742(12) 0.0043(7) -0.0035(8) -0.0012(6)
C25 0.0431(9) 0.0299(8) 0.0889(15) -0.0137(9) -0.0167(9) -0.0033(7)
C26 0.0502(10) 0.0401(9) 0.0588(11) -0.0166(8) -0.0216(8) 0.0015(7)
C27 0.0423(8) 0.0329(7) 0.0359(7) -0.0051(6) -0.0100(6) -0.0005(6)
N1 0.0382(6) 0.0329(6) 0.0393(7) -0.0012(5) -0.0026(5) -0.0118(5)
N2 0.0260(5) 0.0283(5) 0.0200(5) 0.0018(4) 0.0002(4) -0.0050(4)
N3 0.0350(6) 0.0319(6) 0.0191(5) -0.0003(4) 0.0011(4) -0.0044(5)
N4 0.0248(5) 0.0274(5) 0.0234(5) 0.0006(4) -0.0029(4) -0.0012(4)
N5 0.0339(6) 0.0278(5) 0.0329(6) 0.0021(5) -0.0055(5) 0.0024(4)
N6 0.0261(5) 0.0260(5) 0.0212(5) 0.0006(4) -0.0005(4) -0.0016(4)
N7 0.0253(5) 0.0335(6) 0.0304(6) -0.0003(5) 0.0038(4) -0.0002(4)
N8 0.143(3) 0.096(2) 0.140(3) 0.0428(19) 0.026(2) 0.0513(19)
C28 0.0591(14) 0.0480(12) 0.129(3) 0.0034(14) 0.0130(15) 0.0158(10)
C29 0.0435(11) 0.0719(15) 0.106(2) -0.0183(14) 0.0158(12) 0.0103(10)

loop_
_atom_type_symbol
_atom_type_description
_atom_type_scat_dispersion_real
_atom_type_scat_dispersion_imag
_atom_type_scat_source
C C 0.0033 0.0016 'International Tables Vol C Tables 4.2.6.8 and 6.1.1.4'
H H 0.0000 0.0000 'International Tables Vol C Tables 4.2.6.8 and 6.1.1.4'
B B 0.0013 0.0007 'International Tables Vol C Tables 4.2.6.8 and 6.1.1.4'
N N 0.0061 0.0033 'International Tables Vol C Tables 4.2.6.8 and 6.1.1.4'
Fe Fe 0.3463 0.8444 'International Tables Vol C Tables 4.2.6.8 and 6.1.1.4'

loop_
_geom_angle_atom_site_label_1
_geom_angle_atom_site_label_2
_geom_angle_atom_site_label_3
_geom_angle
N1 Fe C17 121.43(7)
N1 Fe C3 120.85(6)
C17 Fe C3 96.35(5)
N1 Fe C10 119.82(7)
C17 Fe C10 97.90(5)
C3 Fe C10 94.44(5)
N6 B N2 106.85(10)
N6 B N4 107.51(10)
N2 B N4 103.69(10)
N6 B C22 107.13(10)
N2 B C22 117.07(11)
N4 B C22 114.07(10)
C2 C1 N2 108.03(12)
C2 C1 H1 126.0
N2 C1 H1 126.0
C1 C2 N3 107.37(12)
C1 C2 H2 126.3
N3 C2 H2 126.3
N3 C3 N2 106.54(11)
N3 C3 Fe 139.46(10)
N2 C3 Fe 113.59(9)
N3 C4 C6 109.61(12)
N3 C4 C5 108.99(13)
C6 C4 C5 111.07(14)
N3 C4 C7 109.19(12)
C6 C4 C7 109.27(14)
C5 C4 C7 108.68(14)
C4 C5 H5A 109.5
C4 C5 H5B 109.5
H5A C5 H5B 109.5
C4 C5 H5C 109.5
H5A C5 H5C 109.5
H5B C5 H5C 109.5
C4 C6 H6A 109.5
C4 C6 H6B 109.5
H6A C6 H6B 109.5
C4 C6 H6C 109.5
H6A C6 H6C 109.5
H6B C6 H6C 109.5
C4 C7 H7A 109.5
C4 C7 H7B 109.5
H7A C7 H7B 109.5
C4 C7 H7C 109.5
H7A C7 H7C 109.5
H7B C7 H7C 109.5
C9 C8 N4 107.89(12)
C9 C8 H8 126.1
N4 C8 H8 126.1
C8 C9 N5 107.44(12)
C8 C9 H9 126.3
N5 C9 H9 126.3
N5 C10 N4 106.61(11)
N5 C10 Fe 140.58(10)
N4 C10 Fe 112.36(9)
N5 C11 C14 109.45(12)
N5 C11 C13 109.52(13)
C14 C11 C13 108.80(15)
N5 C11 C12 108.03(13)
C14 C11 C12 111.50(15)
C13 C11 C12 109.52(15)
C11 C12 H12A 109.5
C11 C12 H12B 109.5
H12A C12 H12B 109.5
C11 C12 H12C 109.5
H12A C12 H12C 109.5
H12B C12 H12C 109.5
C11 C13 H13A 109.5
C11 C13 H13B 109.5
H13A C13 H13B 109.5
C11 C13 H13C 109.5
H13A C13 H13C 109.5
H13B C13 H13C 109.5
C11 C14 H14A 109.5
C11 C14 H14B 109.5
H14A C14 H14B 109.5
C11 C14 H14C 109.5
H14A C14 H14C 109.5
H14B C14 H14C 109.5
C16 C15 N6 107.94(12)
C16 C15 H15 126.0
N6 C15 H15 126.0
C15 C16 N7 107.18(12)
C15 C16 H16 126.4
N7 C16 H16 126.4
N7 C17 N6 106.37(11)
N7 C17 Fe 143.03(10)
N6 C17 Fe 110.59(9)
N7 C18 C19 109.18(13)
N7 C18 C20 108.16(13)
C19 C18 C20 111.74(16)
N7 C18 C21 108.94(14)
C19 C18 C21 108.42(15)
C20 C18 C21 110.36(16)
C18 C19 H19A 109.5
C18 C19 H19B 109.5
H19A C19 H19B 109.5
C18 C19 H19C 109.5
H19A C19 H19C 109.5
H19B C19 H19C 109.5
C18 C20 H20A 109.5
C18 C20 H20B 109.5
H20A C20 H20B 109.5
C18 C20 H20C 109.5
H20A C20 H20C 109.5
H20B C20 H20C 109.5
C18 C21 H21A 109.5
C18 C21 H21B 109.5
H21A C21 H21B 109.5
C18 C21 H21C 109.5
H21A C21 H21C 109.5
H21B C21 H21C 109.5
C23 C22 C27 116.06(13)
C23 C22 B 123.39(12)
C27 C22 B 119.71(12)
C24 C23 C22 122.06(15)
C24 C23 H23 119.0
C22 C23 H23 119.0
C25 C24 C23 119.96(16)
C25 C24 H24 120.0
C23 C24 H24 120.0
C24 C25 C26 119.94(15)
C24 C25 H25 120.0
C26 C25 H25 120.0
C25 C26 C27 119.64(17)
C25 C26 H26 120.2
C27 C26 H26 120.2
C26 C27 C22 122.27(15)
C26 C27 H27 118.9
C22 C27 H27 118.9
C3 N2 C1 108.73(11)
C3 N2 B 119.40(10)
C1 N2 B 131.40(11)
C3 N3 C2 109.25(11)
C3 N3 C4 125.00(11)
C2 N3 C4 125.70(11)
C10 N4 C8 108.89(11)
C10 N4 B 120.87(10)
C8 N4 B 129.86(11)
C10 N5 C9 109.09(12)
C10 N5 C11 125.50(12)
C9 N5 C11 125.24(12)
C17 N6 C15 109.21(11)
C17 N6 B 123.41(11)
C15 N6 B 127.37(11)
C17 N7 C16 109.29(11)
C17 N7 C18 125.09(12)
C16 N7 C18 125.53(12)
N8 C28 C29 178.4(4)
C28 C29 H29A 109.5
C28 C29 H29B 109.5
H29A C29 H29B 109.5
C28 C29 H29C 109.5
H29A C29 H29C 109.5
H29B C29 H29C 109.5

loop_
_geom_bond_atom_site_label_1
_geom_bond_atom_site_label_2
_geom_bond_distance
Fe N1 1.5124(12)
Fe C17 1.9147(13)
Fe C3 1.9280(13)
Fe C10 1.9282(13)
B N6 1.5704(18)
B N2 1.5723(17)
B N4 1.5774(18)
B C22 1.6071(19)
C1 C2 1.343(2)
C1 N2 1.3873(17)
C1 H1 0.9400
C2 N3 1.3898(18)
C2 H2 0.9400
C3 N3 1.3610(16)
C3 N2 1.3687(16)
C4 N3 1.4900(17)
C4 C6 1.517(2)
C4 C5 1.523(2)
C4 C7 1.529(2)
C5 H5A 0.9700
C5 H5B 0.9700
C5 H5C 0.9700
C6 H6A 0.9700
C6 H6B 0.9700
C6 H6C 0.9700
C7 H7A 0.9700
C7 H7B 0.9700
C7 H7C 0.9700
C8 C9 1.342(2)
C8 N4 1.3858(17)
C8 H8 0.9400
C9 N5 1.3897(19)
C9 H9 0.9400
C10 N5 1.3606(17)
C10 N4 1.3638(16)
C11 N5 1.4953(19)
C11 C14 1.523(2)
C11 C13 1.526(2)
C11 C12 1.527(2)
C12 H12A 0.9700
C12 H12B 0.9700
C12 H12C 0.9700
C13 H13A 0.9700
C13 H13B 0.9700
C13 H13C 0.9700
C14 H14A 0.9700
C14 H14B 0.9700
C14 H14C 0.9700
C15 C16 1.342(2)
C15 N6 1.3849(17)
C15 H15 0.9400
C16 N7 1.3927(19)
C16 H16 0.9400
C17 N7 1.3612(17)
C17 N6 1.3612(16)
C18 N7 1.4949(18)
C18 C19 1.517(2)
C18 C20 1.522(2)
C18 C21 1.528(2)
C19 H19A 0.9700
C19 H19B 0.9700
C19 H19C 0.9700
C20 H20A 0.9700
C20 H20B 0.9700
C20 H20C 0.9700
C21 H21A 0.9700
C21 H21B 0.9700
C21 H21C 0.9700
C22 C23 1.3972(19)
C22 C27 1.402(2)
C23 C24 1.391(2)
C23 H23 0.9400
C24 C25 1.375(3)
C24 H24 0.9400
C25 C26 1.380(3)
C25 H25 0.9400
C26 C27 1.389(2)
C26 H26 0.9400
C27 H27 0.9400
N8 C28 1.126(4)
C28 C29 1.430(4)
C29 H29A 0.9700
C29 H29B 0.9700
C29 H29C 0.9700

loop_
_geom_hbond_atom_site_label_D
_geom_hbond_atom_site_label_H
_geom_hbond_atom_site_label_A
_geom_hbond_distance_DH
_geom_hbond_distance_HA
_geom_hbond_distance_DA
_geom_hbond_angle_DHA
_geom_hbond_site_symmetry_A
C6 H6A N1 0.97 2.53 3.421(2) 152.4 .
C14 H14C N1 0.97 2.58 3.453(2) 149.2 .
C19 H19A N1 0.97 2.55 3.467(2) 157.9 .
C29 H29C N1 0.97 2.46 3.121(2) 125.1 4_456

loop_
_geom_torsion_atom_site_label_1
_geom_torsion_atom_site_label_2
_geom_torsion_atom_site_label_3
_geom_torsion_atom_site_label_4
_geom_torsion
N2 C1 C2 N3 -0.48(17)
N1 Fe C3 N3 -6.29(19)
C17 Fe C3 N3 -138.96(16)
C10 Fe C3 N3 122.56(16)
N1 Fe C3 N2 -177.59(10)
C17 Fe C3 N2 49.74(10)
C10 Fe C3 N2 -48.74(10)
N4 C8 C9 N5 0.80(18)
N1 Fe C10 N5 6.57(19)
C17 Fe C10 N5 139.92(16)
C3 Fe C10 N5 -123.03(16)
N1 Fe C10 N4 177.46(9)
C17 Fe C10 N4 -49.19(10)
C3 Fe C10 N4 47.87(10)
N6 C15 C16 N7 0.34(16)
N1 Fe C17 N7 -0.60(19)
C3 Fe C17 N7 131.69(16)
C10 Fe C17 N7 -132.91(16)
N1 Fe C17 N6 179.33(9)
C3 Fe C17 N6 -48.39(9)
C10 Fe C17 N6 47.02(10)
N6 B C22 C23 -88.89(15)
N2 B C22 C23 30.98(19)
N4 B C22 C23 152.27(13)
N6 B C22 C27 80.26(15)
N2 B C22 C27 -159.87(13)
N4 B C22 C27 -38.58(17)
C27 C22 C23 C24 2.6(2)
B C22 C23 C24 172.09(14)
C22 C23 C24 C25 -0.5(3)
C23 C24 C25 C26 -1.5(3)
C24 C25 C26 C27 1.3(3)
C25 C26 C27 C22 0.9(3)
C23 C22 C27 C26 -2.8(2)
B C22 C27 C26 -172.71(15)
N3 C3 N2 C1 -2.71(15)
Fe C3 N2 C1 171.40(9)
N3 C3 N2 B -175.65(11)
Fe C3 N2 B -1.54(15)
C2 C1 N2 C3 2.00(16)
C2 C1 N2 B 173.79(13)
N6 B N2 C3 -53.76(14)
N4 B N2 C3 59.64(14)
C22 B N2 C3 -173.78(11)
N6 B N2 C1 135.17(14)
N4 B N2 C1 -111.43(15)
C22 B N2 C1 15.1(2)
N2 C3 N3 C2 2.43(15)
Fe C3 N3 C2 -169.26(13)
N2 C3 N3 C4 -179.96(12)
Fe C3 N3 C4 8.4(2)
C1 C2 N3 C3 -1.23(17)
C1 C2 N3 C4 -178.81(13)
C6 C4 N3 C3 54.77(19)
C5 C4 N3 C3 -66.98(18)
C7 C4 N3 C3 174.44(15)
C6 C4 N3 C2 -128.01(15)
C5 C4 N3 C2 110.24(16)
C7 C4 N3 C2 -8.3(2)
N5 C10 N4 C8 2.76(15)
Fe C10 N4 C8 -171.22(9)
N5 C10 N4 B 176.41(11)
Fe C10 N4 B 2.43(15)
C9 C8 N4 C10 -2.24(17)
C9 C8 N4 B -175.13(13)
N6 B N4 C10 52.11(15)
N2 B N4 C10 -60.82(14)
C22 B N4 C10 170.73(11)
N6 B N4 C8 -135.73(13)
N2 B N4 C8 111.34(14)
C22 B N4 C8 -17.11(19)
N4 C10 N5 C9 -2.27(16)
Fe C10 N5 C9 168.94(13)
N4 C10 N5 C11 -177.81(13)
Fe C10 N5 C11 -6.6(2)
C8 C9 N5 C10 0.92(18)
C8 C9 N5 C11 176.47(14)
C14 C11 N5 C10 -56.21(19)
C13 C11 N5 C10 -175.41(15)
C12 C11 N5 C10 65.37(19)
C14 C11 N5 C9 128.96(16)
C13 C11 N5 C9 9.8(2)
C12 C11 N5 C9 -109.46(17)
N7 C17 N6 C15 -0.26(14)
Fe C17 N6 C15 179.79(9)
N7 C17 N6 B -179.30(11)
Fe C17 N6 B 0.74(14)
C16 C15 N6 C17 -0.06(16)
C16 C15 N6 B 178.94(12)
N2 B N6 C17 55.70(15)
N4 B N6 C17 -55.08(15)
C22 B N6 C17 -178.08(11)
N2 B N6 C15 -123.17(13)
N4 B N6 C15 126.05(13)
C22 B N6 C15 3.05(17)
N6 C17 N7 C16 0.47(15)
Fe C17 N7 C16 -179.60(13)
N6 C17 N7 C18 177.24(12)
Fe C17 N7 C18 -2.8(2)
C15 C16 N7 C17 -0.51(16)
C15 C16 N7 C18 -177.26(13)
C19 C18 N7 C17 56.96(19)
C20 C18 N7 C17 -64.83(19)
C21 C18 N7 C17 175.20(15)
C19 C18 N7 C16 -126.79(16)
C20 C18 N7 C16 111.42(17)
C21 C18 N7 C16 -8.6(2)
